data_4507751
loop_
_publ_author_name
'Sanphui, Palash'
'Babu, N. Jagadeesh'
'Nangia, Ashwini'

_publ_section_title
;
 Temozolomide Cocrystals with Carboxamide Coformers
;
_journal_issue 5
_journal_name_full 'Crystal Growth &amp; Design'
_journal_page_first 2208
_journal_paper_doi 10.1021/cg400322t
_journal_volume 13
_journal_year 2013
_chemical_formula_moiety 'C6 H6 N6 O2, C8 H10 N4 O2'
_chemical_formula_sum 'C14 H16 N10 O4'
_chemical_formula_weight 388.37
_chemical_melting_point 458.5(15)
_chemical_name_systematic
;
 1:1 cocrystal of Temozolomide and Caffeine 
;
_space_group_IT_number 2
_symmetry_cell_setting triclinic
_symmetry_space_group_name_Hall '-P 1'
_symmetry_space_group_name_H-M 'P -1'
_atom_sites_solution_hydrogens geom
_atom_sites_solution_primary direct
_atom_sites_solution_secondary difmap
_audit_creation_method SHELXL-97
_cell_angle_alpha 73.87(3)
_cell_angle_beta 87.42(3)
_cell_angle_gamma 64.52(3)
_cell_formula_units_Z 2
_cell_length_a 8.698(3)
_cell_length_b 9.187(3)
_cell_length_c 12.231(4)
_cell_measurement_reflns_used 854
_cell_measurement_temperature 298(2)
_cell_measurement_theta_max 29.1320
_cell_measurement_theta_min 2.6483
_cell_volume 844.4(6)
_computing_cell_refinement 'CrysAlisPro, Oxford Diffraction Ltd'
_computing_data_collection 'CrysAlisPro, Oxford Diffraction Ltd'
_computing_data_reduction 'CrysAlisPro, Oxford Diffraction Ltd'
_computing_structure_refinement 'SHELXL-97 (Sheldrick, 1997)'
_computing_structure_solution 'SHELXS-97 (Sheldrick, 1990)'
_diffrn_ambient_temperature 298(2)
_diffrn_measured_fraction_theta_full 0.993
_diffrn_measured_fraction_theta_max 0.993
_diffrn_measurement_device_type 'Xcalibur, Eos, Gemini'
_diffrn_measurement_method '\w scans'
_diffrn_radiation_monochromator graphite
_diffrn_radiation_source 'fine-focus sealed tube'
_diffrn_radiation_type MoK\a
_diffrn_radiation_wavelength 0.71073
_diffrn_reflns_av_R_equivalents 0.0306
_diffrn_reflns_av_sigmaI/netI 0.0620
_diffrn_reflns_limit_h_max 10
_diffrn_reflns_limit_h_min -10
_diffrn_reflns_limit_k_max 10
_diffrn_reflns_limit_k_min -10
_diffrn_reflns_limit_l_max 14
_diffrn_reflns_limit_l_min -14
_diffrn_reflns_number 4962
_diffrn_reflns_theta_full 24.71
_diffrn_reflns_theta_max 24.71
_diffrn_reflns_theta_min 2.65
_exptl_absorpt_coefficient_mu 0.118
_exptl_absorpt_correction_T_max 1.00000
_exptl_absorpt_correction_T_min 0.92627
_exptl_absorpt_correction_type multi-scan
_exptl_absorpt_process_details SADABS
_exptl_crystal_colour colorless
_exptl_crystal_density_diffrn 1.527
_exptl_crystal_density_method 'not measured'
_exptl_crystal_description plate
_exptl_crystal_F_000 404
_exptl_crystal_size_max 0.28
_exptl_crystal_size_mid 0.24
_exptl_crystal_size_min 0.16
_refine_diff_density_max 0.386
_refine_diff_density_min -0.210
_refine_diff_density_rms 0.044
_refine_ls_extinction_method none
_refine_ls_goodness_of_fit_ref 0.897
_refine_ls_hydrogen_treatment mixed
_refine_ls_matrix_type full
_refine_ls_number_parameters 265
_refine_ls_number_reflns 2865
_refine_ls_number_restraints 1
_refine_ls_restrained_S_all 0.897
_refine_ls_R_factor_all 0.1115
_refine_ls_R_factor_gt 0.0573
_refine_ls_shift/su_max 0.002
_refine_ls_shift/su_mean 0.000
_refine_ls_structure_factor_coef Fsqd
_refine_ls_weighting_details 'calc w=1/[\s^2^(Fo^2^)+(0.0898P)^2^+0.0000P] where P=(Fo^2^+2Fc^2^)/3'
_refine_ls_weighting_scheme calc
_refine_ls_wR_factor_gt 0.1447
_refine_ls_wR_factor_ref 0.1633
_reflns_number_gt 1473
_reflns_number_total 2865
_reflns_threshold_expression >2sigma(I)
_cod_data_source_file cg400322t_si_001.cif
_cod_data_source_block TMZ-CAF
_cod_depositor_comments
;
The following automatic conversions were performed:

'_chemical_melting_point' value '457-460' was changed to '458.5(15)'
- the average value was taken and precision was
estimated.

'_symmetry_cell_setting' value 'Triclinic' changed to
'triclinic' according to
/home/saulius/struct/CIF-dictionaries/cif_core.dic dictionary named
'cif_core.dic' version 2.4.2 from 2011-04-26.

Automatic conversion script
Id: cif_fix_values 1891 2012-01-12 08:04:46Z andrius 
;
_cod_original_cell_volume 844.5(5)
_cod_original_sg_symbol_H-M P-1
_cod_database_code 4507751

loop_
_symmetry_equiv_pos_as_xyz
'x, y, z'
'-x, -y, -z'

loop_
_atom_site_label
_atom_site_type_symbol
_atom_site_fract_x
_atom_site_fract_y
_atom_site_fract_z
_atom_site_U_iso_or_equiv
_atom_site_adp_type
_atom_site_occupancy
_atom_site_symmetry_multiplicity
_atom_site_calc_flag
_atom_site_refinement_flags
N3 N 0.7626(3) 0.9227(3) 0.09785(19) 0.0438(6) Uani 1 1 d .
N6 N 0.5041(3) 0.9209(3) 0.1715(2) 0.0519(7) Uani 1 1 d .
N4 N 0.6105(3) 1.0971(3) 0.2026(2) 0.0515(7) Uani 1 1 d .
C4 C 0.6426(3) 0.8604(3) 0.1110(2) 0.0402(7) Uani 1 1 d .
N5 N 0.4897(3) 1.0358(3) 0.2157(2) 0.0543(7) Uani 1 1 d .
C2 C 0.6962(4) 0.7379(3) 0.0562(2) 0.0469(8) Uani 1 1 d .
N8 N 0.9487(4) 0.4951(3) 0.3113(2) 0.0605(7) Uani 1 1 d .
O2 O 0.8587(3) 1.1005(3) 0.13682(19) 0.0644(7) Uani 1 1 d .
C11 C 0.9998(4) 0.7061(4) 0.3577(3) 0.0528(8) Uani 1 1 d .
C10 C 1.0419(4) 0.5832(4) 0.3050(3) 0.0531(8) Uani 1 1 d .
N7 N 0.7613(3) 0.6633(4) 0.4185(2) 0.0672(9) Uani 1 1 d .
O1 O 0.4667(3) 0.6667(3) 0.0644(2) 0.0669(7) Uani 1 1 d .
C12 C 0.8538(4) 0.7554(4) 0.4184(3) 0.0583(9) Uani 1 1 d .
C5 C 0.7541(4) 1.0471(4) 0.1448(3) 0.0492(8) Uani 1 1 d .
N2 N 0.8480(3) 0.7248(3) 0.0113(2) 0.0602(8) Uani 1 1 d .
N1 N 0.7044(5) 0.5154(4) -0.0087(3) 0.0669(9) Uani 1 1 d D
N10 N 1.1173(4) 0.7695(3) 0.3345(2) 0.0642(8) Uani 1 1 d .
O4 O 0.8073(3) 0.8665(3) 0.4666(2) 0.0938(9) Uani 1 1 d .
O3 O 0.7176(4) 0.4565(4) 0.3781(2) 0.1040(10) Uani 1 1 d .
C1 C 0.6135(5) 0.6362(4) 0.0381(2) 0.0511(8) Uani 1 1 d .
C3 C 0.8825(4) 0.8361(4) 0.0370(3) 0.0604(9) Uani 1 1 d .
H3 H 0.9784 0.8540 0.0159 0.072 Uiso 1 1 calc R
N9 N 1.1802(4) 0.5613(4) 0.2478(3) 0.0780(9) Uani 1 1 d .
C8 C 0.8027(5) 0.5320(5) 0.3690(3) 0.0690(10) Uani 1 1 d .
C6 C 0.5796(4) 1.2274(4) 0.2590(3) 0.0683(10) Uani 1 1 d .
H6A H 0.6460 1.1773 0.3314 0.102 Uiso 1 1 calc R
H6B H 0.4604 1.2798 0.2706 0.102 Uiso 1 1 calc R
H6C H 0.6120 1.3106 0.2119 0.102 Uiso 1 1 calc R
C9 C 1.0036(6) 0.3546(4) 0.2621(3) 0.0897(13) Uani 1 1 d .
H9A H 1.0344 0.3876 0.1860 0.135 Uiso 1 1 calc R
H9B H 0.9119 0.3234 0.2599 0.135 Uiso 1 1 calc R
H9C H 1.1007 0.2604 0.3081 0.135 Uiso 1 1 calc R
C7 C 0.6049(5) 0.7069(6) 0.4769(3) 0.1102(17) Uani 1 1 d .
H7A H 0.6304 0.6390 0.5551 0.165 Uiso 1 1 calc R
H7B H 0.5239 0.6868 0.4400 0.165 Uiso 1 1 calc R
H7C H 0.5574 0.8236 0.4741 0.165 Uiso 1 1 calc R
C13 C 1.1328(5) 0.8969(5) 0.3722(4) 0.1049(15) Uani 1 1 d .
H13A H 1.1752 0.8526 0.4513 0.157 Uiso 1 1 calc R
H13B H 1.0229 0.9914 0.3630 0.157 Uiso 1 1 calc R
H13C H 1.2109 0.9324 0.3277 0.157 Uiso 1 1 calc R
C14 C 1.2238(5) 0.6810(5) 0.2689(4) 0.0908(13) Uani 1 1 d .
H14 H 1.3175 0.6980 0.2404 0.109 Uiso 1 1 calc R
H1B H 0.654(4) 0.459(4) -0.026(3) 0.103(15) Uiso 1 1 d D
H1A H 0.807(5) 0.495(5) -0.022(3) 0.101(16) Uiso 1 1 d .

loop_
_atom_site_aniso_label
_atom_site_aniso_U_11
_atom_site_aniso_U_22
_atom_site_aniso_U_33
_atom_site_aniso_U_23
_atom_site_aniso_U_13
_atom_site_aniso_U_12
N3 0.0457(15) 0.0382(14) 0.0532(14) -0.0206(12) 0.0123(12) -0.0196(12)
N6 0.0508(16) 0.0532(16) 0.0525(15) -0.0202(14) 0.0086(13) -0.0206(14)
N4 0.0542(16) 0.0457(16) 0.0563(16) -0.0224(13) 0.0078(14) -0.0187(14)
C4 0.0417(16) 0.0386(17) 0.0414(17) -0.0135(14) 0.0054(14) -0.0173(15)
N5 0.0524(16) 0.0573(17) 0.0552(16) -0.0268(14) 0.0137(13) -0.0201(15)
C2 0.055(2) 0.0418(18) 0.0431(17) -0.0135(15) 0.0046(16) -0.0199(16)
N8 0.0678(19) 0.0533(17) 0.0621(17) -0.0157(14) -0.0019(15) -0.0278(16)
O2 0.0612(14) 0.0576(14) 0.0917(17) -0.0339(13) 0.0157(13) -0.0347(13)
C11 0.0424(18) 0.052(2) 0.057(2) -0.0159(16) -0.0022(16) -0.0131(16)
C10 0.051(2) 0.050(2) 0.054(2) -0.0155(16) 0.0025(17) -0.0174(17)
N7 0.0484(17) 0.084(2) 0.0511(17) -0.0066(16) 0.0035(14) -0.0206(17)
O1 0.0649(15) 0.0734(16) 0.0861(16) -0.0442(13) 0.0146(13) -0.0394(13)
C12 0.053(2) 0.059(2) 0.0471(19) -0.0158(17) -0.0049(17) -0.0098(19)
C5 0.0508(19) 0.0375(18) 0.0557(19) -0.0162(15) 0.0055(17) -0.0142(16)
N2 0.0681(19) 0.0521(17) 0.0756(19) -0.0330(15) 0.0288(15) -0.0332(15)
N1 0.074(2) 0.060(2) 0.085(2) -0.0404(18) 0.0190(19) -0.0350(19)
N10 0.0597(18) 0.0531(18) 0.081(2) -0.0269(16) 0.0031(16) -0.0203(15)
O4 0.096(2) 0.0862(19) 0.0809(17) -0.0452(16) 0.0031(15) -0.0096(16)
O3 0.109(2) 0.132(3) 0.103(2) -0.0187(19) 0.0002(17) -0.089(2)
C1 0.069(2) 0.0461(19) 0.0436(18) -0.0154(15) 0.0008(17) -0.0282(18)
C3 0.058(2) 0.051(2) 0.085(2) -0.0359(19) 0.0278(19) -0.0282(18)
N9 0.0603(19) 0.073(2) 0.094(2) -0.0344(19) 0.0209(17) -0.0179(17)
C8 0.071(3) 0.073(3) 0.059(2) -0.006(2) -0.010(2) -0.035(2)
C6 0.079(2) 0.058(2) 0.075(2) -0.0432(18) 0.010(2) -0.022(2)
C9 0.126(4) 0.067(2) 0.089(3) -0.033(2) -0.001(3) -0.046(3)
C7 0.065(3) 0.149(4) 0.081(3) -0.010(3) 0.026(2) -0.029(3)
C13 0.103(3) 0.073(3) 0.143(4) -0.043(3) -0.018(3) -0.032(3)
C14 0.066(3) 0.090(3) 0.107(3) -0.031(3) 0.017(2) -0.025(2)

loop_
_atom_type_symbol
_atom_type_description
_atom_type_scat_dispersion_real
_atom_type_scat_dispersion_imag
_atom_type_scat_source
C C 0.0033 0.0016 'International Tables Vol C Tables 4.2.6.8 and 6.1.1.4'
H H 0.0000 0.0000 'International Tables Vol C Tables 4.2.6.8 and 6.1.1.4'
N N 0.0061 0.0033 'International Tables Vol C Tables 4.2.6.8 and 6.1.1.4'
O O 0.0106 0.0060 'International Tables Vol C Tables 4.2.6.8 and 6.1.1.4'

loop_
_geom_angle_atom_site_label_1
_geom_angle_atom_site_label_2
_geom_angle_atom_site_label_3
_geom_angle
C3 N3 C4 106.5(2)
C3 N3 C5 130.2(3)
C4 N3 C5 123.2(2)
N5 N6 C4 118.4(3)
C5 N4 N5 126.9(2)
C5 N4 C6 118.3(3)
N5 N4 C6 114.8(2)
C2 C4 N6 132.7(3)
C2 C4 N3 106.4(2)
N6 C4 N3 120.9(2)
N6 N5 N4 120.4(2)
C4 C2 N2 108.5(3)
C4 C2 C1 129.8(3)
N2 C2 C1 121.6(3)
C10 N8 C8 120.5(3)
C10 N8 C9 121.2(3)
C8 N8 C9 118.3(3)
C10 C11 N10 107.4(3)
C10 C11 C12 122.6(3)
N10 C11 C12 129.9(3)
N9 C10 N8 124.9(3)
N9 C10 C11 113.1(3)
N8 C10 C11 122.0(3)
C12 N7 C8 127.1(3)
C12 N7 C7 116.8(3)
C8 N7 C7 116.0(4)
O4 C12 N7 121.8(3)
O4 C12 C11 126.0(4)
N7 C12 C11 112.2(3)
O2 C5 N4 125.3(3)
O2 C5 N3 124.4(3)
N4 C5 N3 110.2(3)
C3 N2 C2 106.6(2)
C1 N1 H1B 117(2)
C1 N1 H1A 121(3)
H1B N1 H1A 122(4)
C14 N10 C11 104.5(3)
C14 N10 C13 125.9(4)
C11 N10 C13 129.5(3)
O1 C1 N1 123.6(3)
O1 C1 C2 120.5(3)
N1 C1 C2 116.0(3)
N2 C3 N3 112.0(3)
N2 C3 H3 124.0
N3 C3 H3 124.0
C10 N9 C14 101.3(3)
O3 C8 N8 122.9(4)
O3 C8 N7 121.7(4)
N8 C8 N7 115.4(4)
N4 C6 H6A 109.5
N4 C6 H6B 109.5
H6A C6 H6B 109.5
N4 C6 H6C 109.5
H6A C6 H6C 109.5
H6B C6 H6C 109.5
N8 C9 H9A 109.5
N8 C9 H9B 109.5
H9A C9 H9B 109.5
N8 C9 H9C 109.5
H9A C9 H9C 109.5
H9B C9 H9C 109.5
N7 C7 H7A 109.5
N7 C7 H7B 109.5
H7A C7 H7B 109.5
N7 C7 H7C 109.5
H7A C7 H7C 109.5
H7B C7 H7C 109.5
N10 C13 H13A 109.5
N10 C13 H13B 109.5
H13A C13 H13B 109.5
N10 C13 H13C 109.5
H13A C13 H13C 109.5
H13B C13 H13C 109.5
N10 C14 N9 113.6(3)
N10 C14 H14 123.2
N9 C14 H14 123.2

loop_
_geom_bond_atom_site_label_1
_geom_bond_atom_site_label_2
_geom_bond_distance
N3 C3 1.349(3)
N3 C4 1.376(4)
N3 C5 1.390(4)
N6 N5 1.272(3)
N6 C4 1.371(3)
N4 C5 1.370(4)
N4 N5 1.375(3)
N4 C6 1.466(4)
C4 C2 1.368(4)
C2 N2 1.376(4)
C2 C1 1.465(4)
N8 C10 1.357(4)
N8 C8 1.381(4)
N8 C9 1.460(4)
O2 C5 1.195(4)
C11 C10 1.361(4)
C11 N10 1.363(4)
C11 C12 1.406(4)
C10 N9 1.331(4)
N7 C12 1.396(4)
N7 C8 1.401(5)
N7 C7 1.457(4)
O1 C1 1.231(4)
C12 O4 1.228(4)
N2 C3 1.298(4)
N1 C1 1.320(4)
N1 H1B 0.878(19)
N1 H1A 0.84(4)
N10 C14 1.345(4)
N10 C13 1.430(5)
O3 C8 1.198(4)
C3 H3 0.9300
N9 C14 1.395(5)
C6 H6A 0.9600
C6 H6B 0.9600
C6 H6C 0.9600
C9 H9A 0.9600
C9 H9B 0.9600
C9 H9C 0.9600
C7 H7A 0.9600
C7 H7B 0.9600
C7 H7C 0.9600
C13 H13A 0.9600
C13 H13B 0.9600
C13 H13C 0.9600
C14 H14 0.9300

loop_
_cod_related_entry_id
_cod_related_entry_database
_cod_related_entry_code
1 ChemSpider 30652545
